data_4036837
loop_
_publ_author_name
'Kise, Naoki'
'Hamada, Yusuke'
'Sakurai, Toshihiko'

_publ_section_title
;
 Electroreductive Intermolecular Coupling of Uracils with Aromatic
 Ketones: Synthesis of 6-Substituted and cis-5,6-Disubstituted
 5,6-Dihydro-1,3-dimethyluracils and Their Transformation to 6-Substituted
 1,3-Dimethyluracils, trans-5,6-Disubstituted
 5,6-Dihydro-1,3-dimethyluracils, and 4,5,5-Trisubstituted
 3-Methyloxazolizin-2-ones.
;
_journal_issue 12
_journal_name_full 'The Journal of organic chemistry'
_journal_page_first 5101
_journal_page_last 5119
_journal_paper_doi 10.1021/acs.joc.6b00670
_journal_volume 81
_journal_year 2016
_chemical_formula_moiety 'C16 H17 F N2 O2'
_chemical_formula_sum 'C16 H17 F N2 O2'
_chemical_formula_weight 288.32
_chemical_melting_point 426.0(10)
_chemical_name_systematic
; 
(5R*,6S*)-6-(3,4-dihydronaphthalen-1-yl)-5-fluoro-1,3-
dimethyldihydropyrimidine-2,4(1H,3H)-dione
;
_space_group_IT_number 2
_space_group_name_Hall '-P 1'
_space_group_name_H-M_alt 'P -1'
_symmetry_cell_setting triclinic
_symmetry_space_group_name_Hall '-P 1'
_symmetry_space_group_name_H-M 'P -1'
_atom_sites_solution_hydrogens geom
_atom_sites_solution_primary direct
_atom_sites_solution_secondary difmap
_audit_creation_method SHELXL-97
_cell_angle_alpha 87.493(13)
_cell_angle_beta 69.693(15)
_cell_angle_gamma 65.249(11)
_cell_formula_units_Z 4
_cell_length_a 10.726(3)
_cell_length_b 10.742(4)
_cell_length_c 15.068(6)
_cell_measurement_reflns_used 2419
_cell_measurement_temperature 298(2)
_cell_measurement_theta_max 26.9
_cell_measurement_theta_min 3.0
_cell_volume 1468.1(9)
_computing_cell_refinement PROCESS-AUTO
_computing_data_collection PROCESS-AUTO
_computing_data_reduction PROCESS-AUTO
_computing_publication_material yadokari-XG
_computing_structure_refinement 'SHELXL-97 (Sheldrick, 1997)'
_computing_structure_solution 'SHELXS-97 (Sheldrick, 1990)'
_diffrn_ambient_temperature 298(2)
_diffrn_detector_area_resol_mean 10.00
_diffrn_measured_fraction_theta_full 0.961
_diffrn_measured_fraction_theta_max 0.961
_diffrn_measurement_device_type 'Rigaku RAXIS-RAPID'
_diffrn_measurement_method \w
_diffrn_radiation_monochromator graphite
_diffrn_radiation_source 'fine-focus sealed tube'
_diffrn_radiation_type MoK\a
_diffrn_radiation_wavelength 0.71075
_diffrn_reflns_av_R_equivalents 0.0480
_diffrn_reflns_av_sigmaI/netI 0.1059
_diffrn_reflns_limit_h_max 12
_diffrn_reflns_limit_h_min -13
_diffrn_reflns_limit_k_max 13
_diffrn_reflns_limit_k_min -13
_diffrn_reflns_limit_l_max 17
_diffrn_reflns_limit_l_min -19
_diffrn_reflns_number 13329
_diffrn_reflns_theta_full 27.49
_diffrn_reflns_theta_max 27.49
_diffrn_reflns_theta_min 3.02
_exptl_absorpt_coefficient_mu 0.095
_exptl_absorpt_correction_T_max 0.9812
_exptl_absorpt_correction_T_min 0.9538
_exptl_absorpt_correction_type multi-scan
_exptl_absorpt_process_details
;
    Higashi, T. (1995). Program for Absorption Correction.
    Rigaku Corporation, Tokyo, Japan.
;
_exptl_crystal_colour colorless
_exptl_crystal_density_diffrn 1.304
_exptl_crystal_density_method 'not measured'
_exptl_crystal_description block
_exptl_crystal_F_000 608
_exptl_crystal_size_max 0.50
_exptl_crystal_size_mid 0.30
_exptl_crystal_size_min 0.20
_refine_diff_density_max 0.148
_refine_diff_density_min -0.124
_refine_diff_density_rms 0.025
_refine_ls_extinction_method none
_refine_ls_goodness_of_fit_ref 0.979
_refine_ls_hydrogen_treatment refall
_refine_ls_matrix_type full
_refine_ls_number_parameters 383
_refine_ls_number_reflns 6458
_refine_ls_number_restraints 0
_refine_ls_restrained_S_all 0.979
_refine_ls_R_factor_all 0.1551
_refine_ls_R_factor_gt 0.0475
_refine_ls_shift/su_max 0.001
_refine_ls_shift/su_mean 0.000
_refine_ls_structure_factor_coef Fsqd
_refine_ls_weighting_details 'calc w=1/[\s^2^(Fo^2^)+(0.0200P)^2^+0.0000P] where P=(Fo^2^+2Fc^2^)/3'
_refine_ls_weighting_scheme calc
_refine_ls_wR_factor_gt 0.0663
_refine_ls_wR_factor_ref 0.0759
_reflns_number_gt 2720
_reflns_number_total 6458
_reflns_threshold_expression >2sigma(I)
_cod_data_source_file jo6b00670_si_004.cif
_cod_data_source_block cis-8h
_cod_depositor_comments
;
The following automatic conversions were performed:

data item '_chemical_melting_point' value '425-427' was changed to
'426.0(10)' -- the average value was taken and precision was
estimated.

Automatic conversion script
Id: cif_fix_values 6909 2019-04-08 15:41:33Z antanas 
;
_cod_original_cell_volume 1468.1(8)
_cod_database_code 4036837

loop_
_symmetry_equiv_pos_as_xyz
'x, y, z'
'-x, -y, -z'

loop_
_atom_site_label
_atom_site_type_symbol
_atom_site_fract_x
_atom_site_fract_y
_atom_site_fract_z
_atom_site_U_iso_or_equiv
_atom_site_adp_type
_atom_site_occupancy
_atom_site_symmetry_multiplicity
_atom_site_calc_flag
_atom_site_refinement_flags
N1 N 0.34820(15) 0.48081(16) -0.32303(10) 0.0599(4) Uani 1 1 d .
C1 C 0.2746(2) 0.4542(2) -0.37966(14) 0.0931(7) Uani 1 1 d .
H1 H 0.2487 0.5284 -0.4175 0.140 Uiso 1 1 calc R
H2 H 0.1871 0.4477 -0.3382 0.140 Uiso 1 1 calc R
H3 H 0.3395 0.3691 -0.4208 0.140 Uiso 1 1 calc R
C2 C 0.3991(2) 0.5776(2) -0.34598(13) 0.0604(5) Uani 1 1 d .
O1 O 0.38043(14) 0.64951(14) -0.40922(9) 0.0839(4) Uani 1 1 d .
N2 N 0.47804(15) 0.59418(14) -0.29303(11) 0.0587(4) Uani 1 1 d .
C3 C 0.56289(19) 0.67412(18) -0.32964(15) 0.0844(6) Uani 1 1 d .
H4 H 0.5508 0.7324 -0.2779 0.127 Uiso 1 1 calc R
H5 H 0.5284 0.7301 -0.3751 0.127 Uiso 1 1 calc R
H6 H 0.6652 0.6124 -0.3599 0.127 Uiso 1 1 calc R
C4 C 0.47973(19) 0.53825(18) -0.21053(15) 0.0576(5) Uani 1 1 d .
O2 O 0.55605(13) 0.54478(13) -0.16818(10) 0.0792(4) Uani 1 1 d .
C5 C 0.37700(18) 0.46917(18) -0.17579(12) 0.0559(5) Uani 1 1 d .
H7 H 0.2756 0.5407 -0.1482 0.067 Uiso 1 1 calc R
F1 F 0.41205(10) 0.39123(11) -0.10524(7) 0.0755(3) Uani 1 1 d .
C6 C 0.38874(17) 0.38318(18) -0.25680(12) 0.0529(5) Uani 1 1 d .
H8 H 0.3124 0.3497 -0.2321 0.063 Uiso 1 1 calc R
C7 C 0.53600(18) 0.25735(18) -0.29968(12) 0.0517(5) Uani 1 1 d .
C8 C 0.6364(2) 0.25545(19) -0.38202(12) 0.0636(5) Uani 1 1 d .
H9 H 0.6154 0.3337 -0.4136 0.076 Uiso 1 1 calc R
C9 C 0.7812(2) 0.1343(2) -0.42640(14) 0.0828(7) Uani 1 1 d .
H10 H 0.8542 0.1663 -0.4625 0.099 Uiso 1 1 calc R
H11 H 0.7733 0.0771 -0.4703 0.099 Uiso 1 1 calc R
C10 C 0.83102(19) 0.0495(2) -0.35327(15) 0.0831(7) Uani 1 1 d .
H12 H 0.9115 -0.0389 -0.3848 0.100 Uiso 1 1 calc R
H13 H 0.8677 0.0962 -0.3221 0.100 Uiso 1 1 calc R
C11 C 0.7101(2) 0.0256(2) -0.27978(13) 0.0619(5) Uani 1 1 d .
C12 C 0.7388(2) -0.0941(2) -0.23681(15) 0.0795(6) Uani 1 1 d .
H14 H 0.8346 -0.1631 -0.2558 0.095 Uiso 1 1 calc R
C13 C 0.6274(3) -0.1132(2) -0.16595(16) 0.0940(7) Uani 1 1 d .
H15 H 0.6479 -0.1945 -0.1377 0.113 Uiso 1 1 calc R
C14 C 0.4879(3) -0.0119(2) -0.13815(16) 0.1019(8) Uani 1 1 d .
H16 H 0.4123 -0.0244 -0.0908 0.122 Uiso 1 1 calc R
C15 C 0.4569(2) 0.1095(2) -0.17942(13) 0.0765(6) Uani 1 1 d .
H17 H 0.3608 0.1781 -0.1588 0.092 Uiso 1 1 calc R
C16 C 0.5663(2) 0.13105(19) -0.25102(12) 0.0545(5) Uani 1 1 d .
N3 N 0.80712(14) 0.26098(14) -0.05753(10) 0.0500(4) Uani 1 1 d .
C17 C 0.69618(19) 0.2131(2) -0.05231(13) 0.0789(6) Uani 1 1 d .
H18 H 0.7439 0.1174 -0.0775 0.118 Uiso 1 1 calc R
H19 H 0.6389 0.2662 -0.0889 0.118 Uiso 1 1 calc R
H20 H 0.6327 0.2242 0.0129 0.118 Uiso 1 1 calc R
C18 C 0.86548(18) 0.23381(18) 0.01018(14) 0.0566(5) Uani 1 1 d .
O3 O 0.82865(13) 0.17481(13) 0.07814(9) 0.0784(4) Uani 1 1 d .
N4 N 0.97577(15) 0.27887(15) 0.00147(11) 0.0614(4) Uani 1 1 d .
C19 C 1.0639(2) 0.2245(2) 0.06177(15) 0.1026(8) Uani 1 1 d .
H21 H 1.1333 0.2634 0.0494 0.154 Uiso 1 1 calc R
H22 H 1.1159 0.1258 0.0478 0.154 Uiso 1 1 calc R
H23 H 1.0002 0.2485 0.1276 0.154 Uiso 1 1 calc R
C20 C 1.0069(2) 0.3650(2) -0.06316(14) 0.0648(6) Uani 1 1 d .
O4 O 1.11283(14) 0.39015(14) -0.07785(10) 0.0953(5) Uani 1 1 d .
C21 C 0.8967(2) 0.42774(18) -0.11025(13) 0.0610(5) Uani 1 1 d .
H24 H 0.8055 0.4982 -0.0647 0.073 Uiso 1 1 calc R
F2 F 0.95344(12) 0.48879(10) -0.18634(7) 0.0913(4) Uani 1 1 d .
C22 C 0.86415(17) 0.31683(17) -0.14346(11) 0.0493(5) Uani 1 1 d .
H25 H 0.7854 0.3618 -0.1689 0.059 Uiso 1 1 calc R
C23 C 0.99688(17) 0.20898(18) -0.22143(12) 0.0477(4) Uani 1 1 d .
C24 C 1.07548(18) 0.08487(19) -0.20268(12) 0.0638(5) Uani 1 1 d .
H26 H 1.0479 0.0638 -0.1404 0.077 Uiso 1 1 calc R
C25 C 1.2059(2) -0.0221(2) -0.27704(13) 0.0851(7) Uani 1 1 d .
H27 H 1.1748 -0.0782 -0.3051 0.102 Uiso 1 1 calc R
H28 H 1.2741 -0.0819 -0.2482 0.102 Uiso 1 1 calc R
C26 C 1.28141(19) 0.0440(2) -0.35321(14) 0.0800(6) Uani 1 1 d .
H29 H 1.3323 0.0819 -0.3285 0.096 Uiso 1 1 calc R
H30 H 1.3542 -0.0253 -0.4066 0.096 Uiso 1 1 calc R
C27 C 1.17347(19) 0.15659(18) -0.38671(13) 0.0552(5) Uani 1 1 d .
C28 C 1.2068(2) 0.1799(2) -0.48113(14) 0.0679(6) Uani 1 1 d .
H31 H 1.2996 0.1249 -0.5252 0.082 Uiso 1 1 calc R
C29 C 1.1061(3) 0.2826(2) -0.51175(14) 0.0737(6) Uani 1 1 d .
H32 H 1.1307 0.2958 -0.5758 0.088 Uiso 1 1 calc R
C30 C 0.9692(2) 0.3651(2) -0.44717(14) 0.0700(6) Uani 1 1 d .
H33 H 0.9007 0.4347 -0.4672 0.084 Uiso 1 1 calc R
C31 C 0.93387(19) 0.34439(18) -0.35212(12) 0.0564(5) Uani 1 1 d .
H34 H 0.8413 0.4011 -0.3084 0.068 Uiso 1 1 calc R
C32 C 1.03468(18) 0.23981(17) -0.32064(12) 0.0468(4) Uani 1 1 d .

loop_
_atom_site_aniso_label
_atom_site_aniso_U_11
_atom_site_aniso_U_22
_atom_site_aniso_U_33
_atom_site_aniso_U_23
_atom_site_aniso_U_13
_atom_site_aniso_U_12
N1 0.0671(10) 0.0727(12) 0.0520(10) 0.0168(9) -0.0264(8) -0.0382(9)
C1 0.1056(17) 0.128(2) 0.0797(16) 0.0269(14) -0.0510(14) -0.0685(16)
C2 0.0589(13) 0.0592(15) 0.0481(13) 0.0027(11) -0.0115(11) -0.0179(11)
O1 0.1015(10) 0.0765(11) 0.0670(10) 0.0226(8) -0.0302(8) -0.0338(8)
N2 0.0543(10) 0.0513(11) 0.0622(11) 0.0006(9) -0.0125(9) -0.0216(8)
C3 0.0737(13) 0.0597(14) 0.1153(17) 0.0125(12) -0.0230(12) -0.0338(11)
C4 0.0466(11) 0.0512(13) 0.0587(14) -0.0088(10) -0.0150(11) -0.0080(10)
O2 0.0685(9) 0.0762(10) 0.0948(11) -0.0031(8) -0.0412(8) -0.0222(8)
C5 0.0481(10) 0.0638(14) 0.0420(12) 0.0049(11) -0.0130(9) -0.0138(10)
F1 0.0771(7) 0.0935(9) 0.0515(7) 0.0120(6) -0.0229(6) -0.0336(6)
C6 0.0513(11) 0.0657(14) 0.0428(11) 0.0084(11) -0.0131(9) -0.0296(10)
C7 0.0521(11) 0.0560(13) 0.0476(11) 0.0000(9) -0.0096(9) -0.0300(10)
C8 0.0722(12) 0.0544(13) 0.0531(12) -0.0041(10) -0.0008(10) -0.0337(11)
C9 0.0876(16) 0.0692(16) 0.0701(15) -0.0200(13) 0.0141(13) -0.0457(14)
C10 0.0625(13) 0.0690(16) 0.0988(18) -0.0211(13) -0.0052(13) -0.0274(12)
C11 0.0592(13) 0.0604(14) 0.0669(14) -0.0100(12) -0.0203(11) -0.0269(12)
C12 0.0867(16) 0.0645(16) 0.0807(16) -0.0039(13) -0.0368(14) -0.0203(13)
C13 0.116(2) 0.0788(19) 0.0855(18) 0.0282(15) -0.0435(16) -0.0363(17)
C14 0.1003(19) 0.093(2) 0.0970(19) 0.0406(16) -0.0210(16) -0.0424(17)
C15 0.0697(13) 0.0778(16) 0.0706(14) 0.0266(12) -0.0158(11) -0.0308(12)
C16 0.0585(12) 0.0602(14) 0.0492(11) 0.0022(10) -0.0167(10) -0.0313(11)
N3 0.0482(9) 0.0559(10) 0.0498(9) 0.0180(8) -0.0184(8) -0.0266(8)
C17 0.0742(13) 0.0993(17) 0.0888(16) 0.0310(13) -0.0363(12) -0.0571(13)
C18 0.0499(12) 0.0493(13) 0.0554(13) 0.0037(10) -0.0120(10) -0.0130(10)
O3 0.0927(10) 0.0801(10) 0.0607(9) 0.0311(8) -0.0276(8) -0.0379(8)
N4 0.0572(10) 0.0613(11) 0.0636(11) 0.0022(9) -0.0267(9) -0.0191(9)
C19 0.0928(16) 0.113(2) 0.1046(18) 0.0069(15) -0.0620(15) -0.0255(15)
C20 0.0512(12) 0.0613(14) 0.0625(14) -0.0196(11) 0.0009(12) -0.0211(12)
O4 0.0637(8) 0.1074(12) 0.1050(11) -0.0278(9) 0.0016(8) -0.0500(9)
C21 0.0652(12) 0.0464(12) 0.0546(12) 0.0055(10) 0.0006(11) -0.0265(11)
F2 0.1277(9) 0.0701(8) 0.0669(7) 0.0077(6) -0.0019(7) -0.0610(7)
C22 0.0460(10) 0.0469(12) 0.0488(11) 0.0128(9) -0.0161(9) -0.0158(9)
C23 0.0471(10) 0.0422(12) 0.0506(12) 0.0054(9) -0.0186(9) -0.0157(9)
C24 0.0661(12) 0.0494(13) 0.0508(12) 0.0013(11) -0.0117(10) -0.0092(11)
C25 0.0907(15) 0.0597(15) 0.0679(15) 0.0095(12) -0.0206(12) -0.0053(12)
C26 0.0582(13) 0.0764(16) 0.0722(15) -0.0104(12) -0.0098(11) -0.0082(12)
C27 0.0581(12) 0.0507(13) 0.0531(13) -0.0011(10) -0.0112(11) -0.0267(11)
C28 0.0718(14) 0.0603(15) 0.0615(15) -0.0080(11) -0.0025(12) -0.0351(12)
C29 0.1085(17) 0.0705(16) 0.0504(13) 0.0103(12) -0.0133(14) -0.0588(14)
C30 0.0905(15) 0.0632(15) 0.0675(15) 0.0261(12) -0.0344(13) -0.0404(13)
C31 0.0661(12) 0.0530(13) 0.0538(13) 0.0147(10) -0.0212(10) -0.0300(11)
C32 0.0531(11) 0.0400(11) 0.0495(11) 0.0071(9) -0.0164(10) -0.0239(10)

loop_
_atom_type_symbol
_atom_type_description
_atom_type_scat_dispersion_real
_atom_type_scat_dispersion_imag
_atom_type_scat_source
C C 0.0033 0.0016 'International Tables Vol C Tables 4.2.6.8 and 6.1.1.4'
H H 0.0000 0.0000 'International Tables Vol C Tables 4.2.6.8 and 6.1.1.4'
F F 0.0171 0.0103 'International Tables Vol C Tables 4.2.6.8 and 6.1.1.4'
N N 0.0061 0.0033 'International Tables Vol C Tables 4.2.6.8 and 6.1.1.4'
O O 0.0106 0.0060 'International Tables Vol C Tables 4.2.6.8 and 6.1.1.4'

loop_
_geom_angle_atom_site_label_1
_geom_angle_atom_site_label_2
_geom_angle_atom_site_label_3
_geom_angle
C2 N1 C1 118.82(15)
C2 N1 C6 122.49(15)
C1 N1 C6 117.54(15)
N1 C1 H1 109.5
N1 C1 H2 109.5
H1 C1 H2 109.5
N1 C1 H3 109.5
H1 C1 H3 109.5
H2 C1 H3 109.5
O1 C2 N1 123.4(2)
O1 C2 N2 119.60(18)
N1 C2 N2 117.03(17)
C4 N2 C2 123.10(16)
C4 N2 C3 118.81(17)
C2 N2 C3 118.09(16)
N2 C3 H4 109.5
N2 C3 H5 109.5
H4 C3 H5 109.5
N2 C3 H6 109.5
H4 C3 H6 109.5
H5 C3 H6 109.5
O2 C4 N2 122.96(18)
O2 C4 C5 123.48(18)
N2 C4 C5 113.55(17)
F1 C5 C6 112.02(15)
F1 C5 C4 107.86(15)
C6 C5 C4 110.70(14)
F1 C5 H7 108.7
C6 C5 H7 108.7
C4 C5 H7 108.7
N1 C6 C5 104.41(15)
N1 C6 C7 115.13(14)
C5 C6 C7 114.68(14)
N1 C6 H8 107.4
C5 C6 H8 107.4
C7 C6 H8 107.4
C8 C7 C16 118.60(16)
C8 C7 C6 121.68(16)
C16 C7 C6 119.66(14)
C7 C8 C9 123.24(17)
C7 C8 H9 118.4
C9 C8 H9 118.4
C8 C9 C10 111.83(16)
C8 C9 H10 109.3
C10 C9 H10 109.3
C8 C9 H11 109.3
C10 C9 H11 109.3
H10 C9 H11 107.9
C11 C10 C9 112.34(17)
C11 C10 H12 109.1
C9 C10 H12 109.1
C11 C10 H13 109.1
C9 C10 H13 109.1
H12 C10 H13 107.9
C12 C11 C16 120.00(17)
C12 C11 C10 121.30(19)
C16 C11 C10 118.61(18)
C11 C12 C13 121.09(19)
C11 C12 H14 119.5
C13 C12 H14 119.5
C14 C13 C12 119.2(2)
C14 C13 H15 120.4
C12 C13 H15 120.4
C13 C14 C15 120.7(2)
C13 C14 H16 119.7
C15 C14 H16 119.7
C14 C15 C16 121.32(19)
C14 C15 H17 119.3
C16 C15 H17 119.3
C15 C16 C11 117.68(17)
C15 C16 C7 122.77(17)
C11 C16 C7 119.52(15)
C18 N3 C22 122.95(13)
C18 N3 C17 118.58(13)
C22 N3 C17 117.79(15)
N3 C17 H18 109.5
N3 C17 H19 109.5
H18 C17 H19 109.5
N3 C17 H20 109.5
H18 C17 H20 109.5
H19 C17 H20 109.5
O3 C18 N3 123.92(17)
O3 C18 N4 119.05(19)
N3 C18 N4 117.02(16)
C20 N4 C18 122.91(17)
C20 N4 C19 119.22(16)
C18 N4 C19 117.81(16)
N4 C19 H21 109.5
N4 C19 H22 109.5
H21 C19 H22 109.5
N4 C19 H23 109.5
H21 C19 H23 109.5
H22 C19 H23 109.5
O4 C20 N4 122.3(2)
O4 C20 C21 124.09(19)
N4 C20 C21 113.56(16)
F2 C21 C20 108.38(15)
F2 C21 C22 110.71(15)
C20 C21 C22 109.81(15)
F2 C21 H24 109.3
C20 C21 H24 109.3
C22 C21 H24 109.3
N3 C22 C21 104.93(14)
N3 C22 C23 114.13(14)
C21 C22 C23 113.16(13)
N3 C22 H25 108.1
C21 C22 H25 108.1
C23 C22 H25 108.1
C24 C23 C32 118.78(16)
C24 C23 C22 121.58(15)
C32 C23 C22 119.56(15)
C23 C24 C25 122.80(16)
C23 C24 H26 118.6
C25 C24 H26 118.6
C24 C25 C26 110.53(16)
C24 C25 H27 109.5
C26 C25 H27 109.5
C24 C25 H28 109.5
C26 C25 H28 109.5
H27 C25 H28 108.1
C27 C26 C25 111.17(14)
C27 C26 H29 109.4
C25 C26 H29 109.4
C27 C26 H30 109.4
C25 C26 H30 109.4
H29 C26 H30 108.0
C28 C27 C32 119.01(18)
C28 C27 C26 122.04(17)
C32 C27 C26 118.95(17)
C29 C28 C27 121.75(18)
C29 C28 H31 119.1
C27 C28 H31 119.1
C30 C29 C28 119.63(18)
C30 C29 H32 120.2
C28 C29 H32 120.2
C29 C30 C31 119.63(19)
C29 C30 H33 120.2
C31 C30 H33 120.2
C30 C31 C32 121.11(17)
C30 C31 H34 119.4
C32 C31 H34 119.4
C27 C32 C31 118.86(16)
C27 C32 C23 118.68(16)
C31 C32 C23 122.36(16)

loop_
_geom_bond_atom_site_label_1
_geom_bond_atom_site_label_2
_geom_bond_distance
N1 C2 1.346(2)
N1 C1 1.452(2)
N1 C6 1.4534(19)
C1 H1 0.9600
C1 H2 0.9600
C1 H3 0.9600
C2 O1 1.2176(19)
C2 N2 1.412(2)
N2 C4 1.359(2)
N2 C3 1.4610(19)
C3 H4 0.9600
C3 H5 0.9600
C3 H6 0.9600
C4 O2 1.223(2)
C4 C5 1.513(2)
C5 F1 1.3814(17)
C5 C6 1.501(2)
C5 H7 0.9800
C6 C7 1.523(2)
C6 H8 0.9800
C7 C8 1.325(2)
C7 C16 1.481(2)
C8 C9 1.488(2)
C8 H9 0.9300
C9 C10 1.498(3)
C9 H10 0.9700
C9 H11 0.9700
C10 C11 1.494(2)
C10 H12 0.9700
C10 H13 0.9700
C11 C12 1.379(2)
C11 C16 1.402(2)
C12 C13 1.382(2)
C12 H14 0.9300
C13 C14 1.356(3)
C13 H15 0.9300
C14 C15 1.381(2)
C14 H16 0.9300
C15 C16 1.386(2)
C15 H17 0.9300
N3 C18 1.335(2)
N3 C22 1.4492(18)
N3 C17 1.460(2)
C17 H18 0.9600
C17 H19 0.9600
C17 H20 0.9600
C18 O3 1.2159(18)
C18 N4 1.420(2)
N4 C20 1.367(2)
N4 C19 1.466(2)
C19 H21 0.9600
C19 H22 0.9600
C19 H23 0.9600
C20 O4 1.2209(19)
C20 C21 1.493(2)
C21 F2 1.3782(16)
C21 C22 1.521(2)
C21 H24 0.9800
C22 C23 1.525(2)
C22 H25 0.9800
C23 C24 1.326(2)
C23 C32 1.469(2)
C24 C25 1.487(2)
C24 H26 0.9300
C25 C26 1.497(2)
C25 H27 0.9700
C25 H28 0.9700
C26 C27 1.496(2)
C26 H29 0.9700
C26 H30 0.9700
C27 C28 1.380(2)
C27 C32 1.393(2)
C28 C29 1.378(2)
C28 H31 0.9300
C29 C30 1.372(2)
C29 H32 0.9300
C30 C31 1.382(2)
C30 H33 0.9300
C31 C32 1.396(2)
C31 H34 0.9300

loop_
_geom_torsion_atom_site_label_1
_geom_torsion_atom_site_label_2
_geom_torsion_atom_site_label_3
_geom_torsion_atom_site_label_4
_geom_torsion
C1 N1 C2 O1 3.7(3)
C6 N1 C2 O1 171.17(16)
C1 N1 C2 N2 -176.09(15)
C6 N1 C2 N2 -8.6(2)
O1 C2 N2 C4 166.97(17)
N1 C2 N2 C4 -13.2(2)
O1 C2 N2 C3 -13.7(2)
N1 C2 N2 C3 166.13(15)
C2 N2 C4 O2 174.90(16)
C3 N2 C4 O2 -4.4(3)
C2 N2 C4 C5 -5.9(2)
C3 N2 C4 C5 174.80(14)
O2 C4 C5 F1 -13.9(2)
N2 C4 C5 F1 166.88(14)
O2 C4 C5 C6 -136.76(18)
N2 C4 C5 C6 44.0(2)
C2 N1 C6 C5 44.2(2)
C1 N1 C6 C5 -148.22(15)
C2 N1 C6 C7 -82.5(2)
C1 N1 C6 C7 85.13(19)
F1 C5 C6 N1 179.85(12)
C4 C5 C6 N1 -59.72(17)
F1 C5 C6 C7 -53.23(17)
C4 C5 C6 C7 67.20(19)
N1 C6 C7 C8 17.8(2)
C5 C6 C7 C8 -103.36(19)
N1 C6 C7 C16 -159.32(15)
C5 C6 C7 C16 79.47(19)
C16 C7 C8 C9 -2.5(3)
C6 C7 C8 C9 -179.70(16)
C7 C8 C9 C10 -27.8(3)
C8 C9 C10 C11 44.9(2)
C9 C10 C11 C12 148.14(19)
C9 C10 C11 C16 -35.3(2)
C16 C11 C12 C13 0.7(3)
C10 C11 C12 C13 177.17(19)
C11 C12 C13 C14 -0.3(3)
C12 C13 C14 C15 -0.5(4)
C13 C14 C15 C16 0.8(4)
C14 C15 C16 C11 -0.4(3)
C14 C15 C16 C7 177.3(2)
C12 C11 C16 C15 -0.3(3)
C10 C11 C16 C15 -176.89(17)
C12 C11 C16 C7 -178.14(17)
C10 C11 C16 C7 5.3(3)
C8 C7 C16 C15 -162.88(18)
C6 C7 C16 C15 14.4(3)
C8 C7 C16 C11 14.8(3)
C6 C7 C16 C11 -167.91(16)
C22 N3 C18 O3 -172.61(16)
C17 N3 C18 O3 -2.3(3)
C22 N3 C18 N4 8.2(2)
C17 N3 C18 N4 178.44(15)
O3 C18 N4 C20 -168.99(16)
N3 C18 N4 C20 10.3(2)
O3 C18 N4 C19 14.0(2)
N3 C18 N4 C19 -166.71(16)
C18 N4 C20 O4 -171.18(16)
C19 N4 C20 O4 5.8(3)
C18 N4 C20 C21 10.9(2)
C19 N4 C20 C21 -172.15(16)
O4 C20 C21 F2 14.1(2)
N4 C20 C21 F2 -168.00(14)
O4 C20 C21 C22 135.16(17)
N4 C20 C21 C22 -46.95(19)
C18 N3 C22 C21 -42.5(2)
C17 N3 C22 C21 147.18(15)
C18 N3 C22 C23 82.0(2)
C17 N3 C22 C23 -88.38(18)
F2 C21 C22 N3 179.47(13)
C20 C21 C22 N3 59.84(17)
F2 C21 C22 C23 54.4(2)
C20 C21 C22 C23 -65.21(18)
N3 C22 C23 C24 -17.3(2)
C21 C22 C23 C24 102.63(19)
N3 C22 C23 C32 159.45(14)
C21 C22 C23 C32 -80.63(19)
C32 C23 C24 C25 3.6(3)
C22 C23 C24 C25 -179.64(16)
C23 C24 C25 C26 30.5(3)
C24 C25 C26 C27 -48.4(2)
C25 C26 C27 C28 -142.49(18)
C25 C26 C27 C32 37.0(2)
C32 C27 C28 C29 -0.5(3)
C26 C27 C28 C29 179.05(18)
C27 C28 C29 C30 0.6(3)
C28 C29 C30 C31 0.0(3)
C29 C30 C31 C32 -0.6(3)
C28 C27 C32 C31 -0.2(2)
C26 C27 C32 C31 -179.68(16)
C28 C27 C32 C23 176.29(16)
C26 C27 C32 C23 -3.2(2)
C30 C31 C32 C27 0.7(2)
C30 C31 C32 C23 -175.63(16)
C24 C23 C32 C27 -18.5(2)
C22 C23 C32 C27 164.69(15)
C24 C23 C32 C31 157.83(17)
C22 C23 C32 C31 -19.0(2)
